data_7046709
loop_
_publ_author_name
'Garc\'ia-L\'opez, V\'ictor'
'Waerenborgh, Jo\~ao C'
'Vieira, Bruno J. C.'
'Clemente-Le\'on, Miguel'
'Coronado, Eugenio'

_publ_section_title
;
 Iron(ii) complexes of tris(2-pyridylmethyl)amine (TPMA) and neutral
 bidentate ligands showing thermal- and photo-induced spin crossover.
;
_journal_issue 27
_journal_name_full 'Dalton transactions (Cambridge, England : 2003)'
_journal_page_first 9156
_journal_page_last 9163
_journal_paper_doi 10.1039/c8dt01425f
_journal_volume 47
_journal_year 2018
_chemical_formula_sum 'C24 H26 Cl2 Fe N6 O8'
_chemical_formula_weight 653.26
_space_group_crystal_system tetragonal
_space_group_IT_number 78
_space_group_name_Hall 'P 4cw'
_space_group_name_H-M_alt 'P 43'
_symmetry_space_group_name_Hall 'P 4cw'
_symmetry_space_group_name_H-M 'P 43'
_atom_sites_solution_hydrogens geom
_audit_creation_method SHELXL-2013
_audit_update_record
;
2018-05-07 deposited with the CCDC.
2018-06-18 downloaded from the CCDC.
;
_cell_angle_alpha 90
_cell_angle_beta 90
_cell_angle_gamma 90
_cell_formula_units_Z 4
_cell_length_a 9.28910(10)
_cell_length_b 9.28910(10)
_cell_length_c 31.9712(4)
_cell_measurement_reflns_used 25392
_cell_measurement_temperature 120(2)
_cell_measurement_theta_max 27.8700
_cell_measurement_theta_min 3.8570
_cell_volume 2758.71(5)
_computing_data_collection
;
CrysAlisPro, Agilent Technologies,
Version 1.171.36.24 (release 03-12-2012 CrysAlis171 .NET)
(compiled Dec  3 2012,18:21:49)
;
_computing_data_reduction
;
CrysAlisPro, Agilent Technologies,
Version 1.171.36.24 (release 03-12-2012 CrysAlis171 .NET)
(compiled Dec  3 2012,18:21:49)
;
_computing_molecular_graphics 'WinGX (Farrugia, 2012)'
_computing_publication_material 'WinGX (Farrugia, 2012)'
_computing_structure_refinement 'WinGX (Farrugia, 2012)'
_computing_structure_solution 'SIR97 (A. Altomare et al, 1999)'
_diffrn_ambient_temperature 120(2)
_diffrn_measured_fraction_theta_full 0.997
_diffrn_measured_fraction_theta_max 0.979
_diffrn_measurement_device_type 'SuperNova, Single source at offset, Sapphire3'
_diffrn_measurement_method '\w scans'
_diffrn_radiation_type MoK\a
_diffrn_radiation_wavelength 0.71073
_diffrn_reflns_av_R_equivalents 0.0259
_diffrn_reflns_av_unetI/netI 0.0209
_diffrn_reflns_Laue_measured_fraction_full 0.997
_diffrn_reflns_Laue_measured_fraction_max 0.979
_diffrn_reflns_limit_h_max 11
_diffrn_reflns_limit_h_min -11
_diffrn_reflns_limit_k_max 11
_diffrn_reflns_limit_k_min -12
_diffrn_reflns_limit_l_max 40
_diffrn_reflns_limit_l_min -41
_diffrn_reflns_number 39578
_diffrn_reflns_point_group_measured_fraction_full 0.998
_diffrn_reflns_point_group_measured_fraction_max 0.956
_diffrn_reflns_theta_full 25.242
_diffrn_reflns_theta_max 27.494
_diffrn_reflns_theta_min 3.353
_diffrn_source 'micro-focus sealed X-ray tube'
_exptl_absorpt_coefficient_mu 0.800
_exptl_absorpt_correction_T_max 1.00000
_exptl_absorpt_correction_T_min 0.76044
_exptl_absorpt_correction_type multi-scan
_exptl_absorpt_process_details
;
CrysAlisPro 1.171.38.46 (Rigaku Oxford Diffraction, 2015)
Empirical absorption correction using spherical harmonics,
 implemented in SCALE3 ABSPACK scaling algorithm.
;
_exptl_crystal_colour red
_exptl_crystal_density_diffrn 1.573
_exptl_crystal_description block
_exptl_crystal_F_000 1344
_exptl_crystal_size_max 0.310
_exptl_crystal_size_mid 0.110
_exptl_crystal_size_min 0.100
_refine_diff_density_max 0.530
_refine_diff_density_min -0.323
_refine_diff_density_rms 0.052
_refine_ls_abs_structure_details
;
 Flack x determined using 2705 quotients [(I+)-(I-)]/[(I+)+(I-)]
 (Parsons and Flack (2004), Acta Cryst. A60, s61).
;
_refine_ls_abs_structure_Flack 0.014(5)
_refine_ls_extinction_method none
_refine_ls_goodness_of_fit_ref 1.072
_refine_ls_hydrogen_treatment constr
_refine_ls_matrix_type full
_refine_ls_number_parameters 370
_refine_ls_number_reflns 6023
_refine_ls_number_restraints 1
_refine_ls_restrained_S_all 1.072
_refine_ls_R_factor_all 0.0354
_refine_ls_R_factor_gt 0.0342
_refine_ls_shift/su_max 0.000
_refine_ls_shift/su_mean 0.000
_refine_ls_structure_factor_coef Fsqd
_refine_ls_weighting_details 'w=1/[\s^2^(Fo^2^)+(0.0391P)^2^+1.9292P] where P=(Fo^2^+2Fc^2^)/3'
_refine_ls_weighting_scheme calc
_refine_ls_wR_factor_gt 0.0837
_refine_ls_wR_factor_ref 0.0845
_reflns_Friedel_coverage 0.918
_reflns_Friedel_fraction_full 0.998
_reflns_Friedel_fraction_max 0.932
_reflns_number_gt 5859
_reflns_number_total 6023
_reflns_threshold_expression 'I > 2\s(I)'
_cod_data_source_file c8dt01425f2.cif
_cod_data_source_block shelx_CCDC1
_cod_depositor_comments 'Adding full bibliography for 7046707--7046711.cif.'
_cod_original_cell_volume 2758.71(7)
_cod_database_code 7046709
_shelx_space_group_comment
;
The symmetry employed for this shelxl refinement is uniquely defined
by the following loop, which should always be used as a source of
symmetry information in preference to the above space-group names.
They are only intended as comments.
;
_shelx_estimated_absorpt_t_min 0.790
_shelx_estimated_absorpt_t_max 0.924
_shelxl_version_number 2013-4

loop_
_space_group_symop_operation_xyz
'x, y, z'
'-x, -y, z+1/2'
'-y, x, z+3/4'
'y, -x, z+1/4'

loop_
_atom_site_label
_atom_site_type_symbol
_atom_site_fract_x
_atom_site_fract_y
_atom_site_fract_z
_atom_site_U_iso_or_equiv
_atom_site_adp_type
_atom_site_occupancy
_atom_site_site_symmetry_order
_atom_site_calc_flag
_atom_site_refinement_flags_posn
_atom_site_refinement_flags_adp
C1 C 0.7272(5) 0.9135(5) 0.12224(16) 0.0440(11) Uani 1 1 d . .
H1 H 0.6905 1.0034 0.1316 0.053 Uiso 1 1 calc R U
C2 C 0.8623(6) 0.8691(7) 0.13594(19) 0.0569(14) Uani 1 1 d . .
H2 H 0.9178 0.9286 0.1539 0.068 Uiso 1 1 calc R U
C3 C 0.9139(6) 0.7387(7) 0.1232(2) 0.0654(16) Uani 1 1 d . .
H3 H 1.0056 0.7062 0.1323 0.079 Uiso 1 1 calc R U
C4 C 0.8320(6) 0.6545(7) 0.0969(2) 0.0584(15) Uani 1 1 d . .
H4 H 0.8660 0.5634 0.0876 0.070 Uiso 1 1 calc R U
C5 C 0.6999(5) 0.7051(5) 0.08427(14) 0.0358(9) Uani 1 1 d . .
C6 C 0.6078(5) 0.6196(5) 0.05568(15) 0.0410(11) Uani 1 1 d . .
H6A H 0.6263 0.5156 0.0598 0.049 Uiso 1 1 calc R U
H6B H 0.6303 0.6442 0.0263 0.049 Uiso 1 1 calc R U
C7 C 0.4158(6) 0.5856(4) 0.10573(13) 0.0376(10) Uani 1 1 d . .
H7A H 0.5047 0.5493 0.1191 0.045 Uiso 1 1 calc R U
H7B H 0.3523 0.5020 0.1004 0.045 Uiso 1 1 calc R U
C8 C 0.3412(4) 0.6860(4) 0.13562(11) 0.0249(7) Uani 1 1 d . .
C9 C 0.2780(4) 0.6349(4) 0.17205(12) 0.0287(8) Uani 1 1 d . .
H9 H 0.2724 0.5343 0.1772 0.034 Uiso 1 1 calc R U
C10 C 0.2243(5) 0.7295(5) 0.20029(14) 0.0386(10) Uani 1 1 d . .
H10 H 0.1810 0.6961 0.2254 0.046 Uiso 1 1 calc R U
C11 C 0.2334(5) 0.8774(5) 0.19203(15) 0.0412(11) Uani 1 1 d . .
H11 H 0.1985 0.9461 0.2116 0.049 Uiso 1 1 calc R U
C12 C 0.2943(4) 0.9204(4) 0.15479(13) 0.0321(9) Uani 1 1 d . .
H12 H 0.2982 1.0204 0.1486 0.038 Uiso 1 1 calc R U
C13 C 0.3566(5) 0.6047(4) 0.03063(12) 0.0300(8) Uani 1 1 d . .
H13A H 0.3203 0.5068 0.0369 0.036 Uiso 1 1 calc R U
H13B H 0.4107 0.6004 0.0040 0.036 Uiso 1 1 calc R U
C14 C 0.2323(5) 0.7057(4) 0.02606(13) 0.0330(9) Uani 1 1 d . .
C15 C 0.1052(6) 0.6639(6) 0.00646(16) 0.0497(12) Uani 1 1 d . .
H15 H 0.0928 0.5678 -0.0031 0.060 Uiso 1 1 calc R U
C16 C -0.0026(7) 0.7647(8) 0.0011(2) 0.0680(18) Uani 1 1 d . .
H16 H -0.0897 0.7394 -0.0126 0.082 Uiso 1 1 calc R U
C17 C 0.0179(6) 0.9016(7) 0.0159(2) 0.0612(16) Uani 1 1 d . .
H17 H -0.0551 0.9725 0.0128 0.073 Uiso 1 1 calc R U
C18 C 0.1448(6) 0.9346(5) 0.03520(18) 0.0487(12) Uani 1 1 d . .
H18 H 0.1572 1.0295 0.0457 0.058 Uiso 1 1 calc R U
C19 C 0.5590(5) 0.8839(5) -0.02081(13) 0.0341(9) Uani 1 1 d . .
H19 H 0.5159 0.7918 -0.0238 0.041 Uiso 1 1 calc R U
C20 C 0.6362(6) 0.9390(5) -0.05417(13) 0.0400(10) Uani 1 1 d . .
H20 H 0.6455 0.8858 -0.0794 0.048 Uiso 1 1 calc R U
C21 C 0.6994(5) 1.0724(5) -0.05010(13) 0.0368(10) Uani 1 1 d . .
H21 H 0.7556 1.1119 -0.0721 0.044 Uiso 1 1 calc R U
C22 C 0.6792(5) 1.1469(5) -0.01340(13) 0.0339(9) Uani 1 1 d . .
H22 H 0.7201 1.2399 -0.0100 0.041 Uiso 1 1 calc R U
C23 C 0.5995(4) 1.0864(5) 0.01839(13) 0.0310(8) Uani 1 1 d . .
C24 C 0.5727(5) 1.1661(5) 0.05835(14) 0.0421(11) Uani 1 1 d . .
H24A H 0.6606 1.1641 0.0759 0.051 Uiso 1 1 calc R U
H24B H 0.5497 1.2679 0.0521 0.051 Uiso 1 1 calc R U
N1 N 0.6473(3) 0.8333(3) 0.09627(10) 0.0286(7) Uani 1 1 d . .
N2 N 0.4544(4) 0.6527(3) 0.06483(10) 0.0271(7) Uani 1 1 d . .
N3 N 0.3483(3) 0.8275(3) 0.12688(9) 0.0238(6) Uani 1 1 d . .
N4 N 0.2526(4) 0.8407(3) 0.04012(12) 0.0334(8) Uani 1 1 d . .
N5 N 0.5419(4) 0.9535(4) 0.01542(11) 0.0324(7) Uani 1 1 d . .
N6 N 0.4521(4) 1.0999(4) 0.08140(11) 0.0377(8) Uani 1 1 d . .
H6C H 0.3603 1.1440 0.0723 0.045 Uiso 1 1 calc R U
H6D H 0.4637 1.1185 0.1117 0.045 Uiso 1 1 calc R U
O1 O 0.5091(6) 1.2196(7) 0.22240(14) 0.0928(17) Uani 1 1 d . .
O2 O 0.3886(3) 1.2830(3) 0.16049(9) 0.0330(6) Uani 1 1 d . .
O3 O 0.6319(4) 1.2244(5) 0.15959(14) 0.0715(13) Uani 1 1 d . .
O4 O 0.5558(4) 1.4380(4) 0.19170(15) 0.0695(13) Uani 1 1 d . .
O5 O 0.0894(4) 1.4309(3) 0.10089(11) 0.0462(8) Uani 1 1 d . .
O6 O 0.1948(4) 1.2856(3) 0.04973(12) 0.0539(10) Uani 1 1 d . .
O7 O 0.0706(5) 1.1792(4) 0.10480(11) 0.0621(11) Uani 1 1 d . .
O8 O -0.0544(5) 1.3066(6) 0.05341(17) 0.0863(16) Uani 1 1 d . .
Cl1 Cl 0.52331(10) 1.29374(10) 0.18285(3) 0.0314(2) Uani 1 1 d . .
Cl2 Cl 0.07171(11) 1.30061(10) 0.07725(3) 0.0342(2) Uani 1 1 d . .
Fe Fe 0.44503(5) 0.87842(5) 0.07090(2) 0.02405(13) Uani 1 1 d . .

loop_
_atom_site_aniso_label
_atom_site_aniso_U_11
_atom_site_aniso_U_22
_atom_site_aniso_U_33
_atom_site_aniso_U_23
_atom_site_aniso_U_13
_atom_site_aniso_U_12
C1 0.040(2) 0.045(3) 0.047(3) -0.002(2) -0.011(2) 0.001(2)
C2 0.041(3) 0.069(4) 0.061(3) 0.003(3) -0.020(2) -0.012(3)
C3 0.039(3) 0.071(4) 0.086(5) 0.002(3) -0.011(3) 0.017(3)
C4 0.041(3) 0.058(3) 0.076(4) 0.000(3) -0.001(3) 0.024(2)
C5 0.031(2) 0.035(2) 0.042(2) 0.0046(18) 0.0033(17) 0.0111(17)
C6 0.047(3) 0.028(2) 0.048(3) -0.0036(18) 0.008(2) 0.0156(18)
C7 0.059(3) 0.0220(19) 0.031(2) 0.0038(16) 0.0127(19) -0.0002(18)
C8 0.0253(17) 0.0237(17) 0.0258(18) 0.0020(14) -0.0029(14) -0.0020(14)
C9 0.0281(19) 0.0286(18) 0.029(2) 0.0075(15) 0.0033(15) 0.0005(15)
C10 0.042(2) 0.040(2) 0.034(2) 0.0087(18) 0.0139(18) 0.0057(19)
C11 0.049(3) 0.032(2) 0.042(3) -0.0026(18) 0.020(2) 0.0078(19)
C12 0.035(2) 0.0239(18) 0.037(2) 0.0025(16) 0.0067(17) 0.0036(16)
C13 0.045(2) 0.0185(17) 0.0260(19) -0.0036(14) 0.0070(16) -0.0063(16)
C14 0.042(2) 0.030(2) 0.028(2) 0.0042(15) 0.0058(17) -0.0049(17)
C15 0.055(3) 0.051(3) 0.042(3) -0.002(2) -0.010(2) -0.013(2)
C16 0.050(3) 0.083(5) 0.070(4) 0.027(3) -0.018(3) -0.010(3)
C17 0.046(3) 0.062(4) 0.076(4) 0.031(3) 0.002(3) 0.009(3)
C18 0.048(3) 0.039(3) 0.059(3) 0.012(2) 0.013(2) 0.010(2)
C19 0.041(2) 0.032(2) 0.030(2) -0.0098(16) 0.0007(17) 0.0046(17)
C20 0.065(3) 0.033(2) 0.0218(19) -0.0057(16) 0.0034(19) 0.014(2)
C21 0.049(3) 0.034(2) 0.028(2) 0.0061(17) 0.0026(18) 0.0090(18)
C22 0.038(2) 0.034(2) 0.030(2) 0.0008(17) -0.0043(17) 0.0041(17)
C23 0.0274(19) 0.037(2) 0.029(2) -0.0096(16) -0.0025(15) 0.0039(16)
C24 0.047(3) 0.041(2) 0.038(2) -0.0182(19) 0.0051(19) -0.0093(19)
N1 0.0271(16) 0.0285(16) 0.0303(17) 0.0042(13) 0.0012(13) 0.0007(13)
N2 0.0386(17) 0.0174(13) 0.0254(16) -0.0014(12) 0.0083(13) 0.0050(12)
N3 0.0260(16) 0.0228(15) 0.0225(15) 0.0033(12) 0.0005(12) -0.0013(12)
N4 0.0400(19) 0.0225(16) 0.0377(19) 0.0072(14) 0.0108(15) 0.0006(13)
N5 0.0266(16) 0.0404(19) 0.0302(18) -0.0155(14) 0.0001(13) -0.0028(14)
N6 0.0360(18) 0.050(2) 0.0267(18) -0.0151(15) 0.0035(14) -0.0003(16)
O1 0.102(4) 0.124(5) 0.053(3) 0.032(3) -0.030(3) -0.004(3)
O2 0.0270(14) 0.0404(16) 0.0317(15) -0.0079(12) -0.0064(11) 0.0009(12)
O3 0.0364(19) 0.106(3) 0.072(3) -0.053(3) -0.0080(18) 0.019(2)
O4 0.066(3) 0.040(2) 0.103(3) -0.024(2) -0.051(2) 0.0105(16)
O5 0.054(2) 0.0367(17) 0.048(2) -0.0073(14) -0.0046(15) 0.0086(14)
O6 0.069(2) 0.0256(16) 0.067(2) 0.0032(15) 0.0316(19) 0.0063(15)
O7 0.115(4) 0.0364(19) 0.0348(19) -0.0002(14) 0.013(2) -0.013(2)
O8 0.062(3) 0.112(4) 0.085(3) -0.024(3) -0.036(2) 0.010(3)
Cl1 0.0336(5) 0.0330(5) 0.0276(4) -0.0101(4) -0.0096(4) 0.0103(4)
Cl2 0.0387(5) 0.0336(5) 0.0303(5) -0.0012(4) -0.0006(4) 0.0036(4)
Fe 0.0262(3) 0.0250(3) 0.0209(2) -0.0050(2) 0.0043(2) -0.0054(2)

loop_
_atom_type_symbol
_atom_type_description
_atom_type_scat_dispersion_real
_atom_type_scat_dispersion_imag
_atom_type_scat_source
C C 0.0033 0.0016 'International Tables Vol C Tables 4.2.6.8 and 6.1.1.4'
H H 0.0000 0.0000 'International Tables Vol C Tables 4.2.6.8 and 6.1.1.4'
N N 0.0061 0.0033 'International Tables Vol C Tables 4.2.6.8 and 6.1.1.4'
O O 0.0106 0.0060 'International Tables Vol C Tables 4.2.6.8 and 6.1.1.4'
Cl Cl 0.1484 0.1585 'International Tables Vol C Tables 4.2.6.8 and 6.1.1.4'
Fe Fe 0.3463 0.8444 'International Tables Vol C Tables 4.2.6.8 and 6.1.1.4'

loop_
_geom_angle_atom_site_label_1
_geom_angle_atom_site_label_2
_geom_angle_atom_site_label_3
_geom_angle
N1 C1 C2 122.0(5)
C3 C2 C1 119.1(5)
C2 C3 C4 119.5(5)
C5 C4 C3 118.5(5)
N1 C5 C4 123.0(5)
N1 C5 C6 116.1(4)
C4 C5 C6 120.8(4)
C5 C6 N2 108.8(3)
N2 C7 C8 114.1(3)
N3 C8 C9 122.0(4)
N3 C8 C7 116.8(3)
C9 C8 C7 121.0(3)
C10 C9 C8 119.5(4)
C9 C10 C11 119.2(4)
C12 C11 C10 118.2(4)
N3 C12 C11 122.9(4)
N2 C13 C14 110.8(3)
N4 C14 C15 122.0(4)
N4 C14 C13 116.3(4)
C15 C14 C13 121.6(4)
C16 C15 C14 118.8(5)
C17 C16 C15 119.0(5)
C18 C17 C16 119.0(5)
N4 C18 C17 123.6(5)
N5 C19 C20 123.5(4)
C21 C20 C19 118.7(4)
C22 C21 C20 118.4(4)
C21 C22 C23 119.8(4)
N5 C23 C22 122.3(4)
N5 C23 C24 116.5(4)
C22 C23 C24 121.1(4)
N6 C24 C23 110.2(3)
C1 N1 C5 117.9(4)
C1 N1 Fe 128.8(3)
C5 N1 Fe 113.2(3)
C6 N2 C7 108.5(3)
C6 N2 C13 112.2(3)
C7 N2 C13 111.8(3)
C6 N2 Fe 105.2(2)
C7 N2 Fe 108.9(2)
C13 N2 Fe 109.9(2)
C12 N3 C8 118.2(3)
C12 N3 Fe 126.5(3)
C8 N3 Fe 115.3(2)
C18 N4 C14 117.6(4)
C18 N4 Fe 126.3(3)
C14 N4 Fe 116.0(3)
C19 N5 C23 117.1(4)
C19 N5 Fe 128.4(3)
C23 N5 Fe 114.4(3)
C24 N6 Fe 110.8(3)
O4 Cl1 O3 112.9(3)
O4 Cl1 O2 110.6(2)
O3 Cl1 O2 109.1(2)
O4 Cl1 O1 107.3(3)
O3 Cl1 O1 108.0(4)
O2 Cl1 O1 108.7(3)
O8 Cl2 O7 111.1(3)
O8 Cl2 O5 110.4(3)
O7 Cl2 O5 109.9(2)
O8 Cl2 O6 109.5(3)
O7 Cl2 O6 107.7(2)
O5 Cl2 O6 108.1(2)
N3 Fe N4 89.85(13)
N3 Fe N6 95.77(13)
N4 Fe N6 105.71(14)
N3 Fe N1 90.52(13)
N4 Fe N1 157.99(13)
N6 Fe N1 96.14(14)
N3 Fe N5 173.97(13)
N4 Fe N5 91.41(13)
N6 Fe N5 78.21(14)
N1 Fe N5 90.52(13)
N3 Fe N2 82.50(12)
N4 Fe N2 79.82(13)
N6 Fe N2 174.23(14)
N1 Fe N2 78.41(13)
N5 Fe N2 103.53(13)

loop_
_geom_bond_atom_site_label_1
_geom_bond_atom_site_label_2
_geom_bond_distance
C1 N1 1.340(6)
C1 C2 1.392(7)
C2 C3 1.365(9)
C3 C4 1.378(9)
C4 C5 1.374(6)
C5 N1 1.343(5)
C5 C6 1.482(7)
C6 N2 1.487(6)
C7 N2 1.492(5)
C7 C8 1.505(6)
C8 N3 1.345(5)
C8 C9 1.388(5)
C9 C10 1.355(6)
C10 C11 1.401(6)
C11 C12 1.377(6)
C12 N3 1.339(5)
C13 N2 1.490(5)
C13 C14 1.495(6)
C14 N4 1.345(5)
C14 C15 1.392(7)
C15 C16 1.382(9)
C16 C17 1.371(10)
C17 C18 1.365(8)
C18 N4 1.338(6)
C19 N5 1.336(5)
C19 C20 1.383(6)
C20 C21 1.377(7)
C21 C22 1.375(6)
C22 C23 1.377(6)
C23 N5 1.349(5)
C23 C24 1.498(6)
C24 N6 1.475(6)
N1 Fe 2.089(3)
N2 Fe 2.108(3)
N3 Fe 2.058(3)
N4 Fe 2.070(4)
N5 Fe 2.108(4)
N6 Fe 2.085(4)
O1 Cl1 1.446(5)
O2 Cl1 1.444(3)
O3 Cl1 1.409(4)
O4 Cl1 1.402(4)
O5 Cl2 1.436(3)
O6 Cl2 1.449(4)
O7 Cl2 1.431(4)
O8 Cl2 1.399(4)
